data_7151001
loop_
_publ_author_name
'Coqui\`ere, David'
'Marrot, J\'er\^ome'
'Reinaud, Olivia'

_publ_section_title
;
 Spectacular induced-fit process for guest binding by a calix[6]arene
 Zn(ii) funnel complex
;
_journal_issue 21
_journal_name_full 'Organic &amp; Biomolecular Chemistry'
_journal_page_first 3930
_journal_page_last 3934
_journal_paper_doi 10.1039/b809699f
_journal_volume 6
_journal_year 2008
_chemical_formula_sum 'C79 H96 Cl2 N10 O14 Zn'
_chemical_formula_weight 1545.93
_chemical_name_systematic
;
?
;
_space_group_IT_number 14
_symmetry_cell_setting monoclinic
_symmetry_space_group_name_Hall '-P 2yn'
_symmetry_space_group_name_H-M 'P 1 21/n 1'
_atom_sites_solution_hydrogens geom
_atom_sites_solution_primary direct
_atom_sites_solution_secondary difmap
_audit_creation_method SHELXL-97
_cell_angle_alpha 90.00
_cell_angle_beta 114.988(6)
_cell_angle_gamma 90.00
_cell_formula_units_Z 4
_cell_length_a 19.874(3)
_cell_length_b 25.382(4)
_cell_length_c 23.188(3)
_cell_measurement_reflns_used 9886
_cell_measurement_temperature 100(2)
_cell_measurement_theta_max 21.74
_cell_measurement_theta_min 2.27
_cell_volume 10602(3)
_computing_cell_refinement 'Bruker APEX2'
_computing_data_collection 'Bruker APEX2'
_computing_data_reduction 'Bruker SAINT'
_computing_molecular_graphics 'Bruker SHELXTL'
_computing_publication_material 'Bruker SHELXTL'
_computing_structure_refinement 'SHELXL-97 (Sheldrick, 1997)'
_computing_structure_solution 'SHELXS-97 (Sheldrick, 1990)'
_diffrn_ambient_temperature 100(2)
_diffrn_detector_area_resol_mean 512x512
_diffrn_measured_fraction_theta_full 0.983
_diffrn_measured_fraction_theta_max 0.983
_diffrn_measurement_device_type 'CCD area detector'
_diffrn_measurement_method 'phi and omega scans'
_diffrn_radiation_monochromator graphite
_diffrn_radiation_source 'fine-focus sealed tube'
_diffrn_radiation_type MoK\a
_diffrn_radiation_wavelength 0.71073
_diffrn_reflns_av_R_equivalents 0.1614
_diffrn_reflns_av_sigmaI/netI 0.1105
_diffrn_reflns_limit_h_max 23
_diffrn_reflns_limit_h_min -23
_diffrn_reflns_limit_k_max 30
_diffrn_reflns_limit_k_min -30
_diffrn_reflns_limit_l_max 27
_diffrn_reflns_limit_l_min -27
_diffrn_reflns_number 284267
_diffrn_reflns_theta_full 25.20
_diffrn_reflns_theta_max 25.20
_diffrn_reflns_theta_min 1.14
_exptl_absorpt_coefficient_mu 0.333
_exptl_absorpt_correction_T_max 0.9868
_exptl_absorpt_correction_T_min 0.9674
_exptl_absorpt_correction_type multi-scan
_exptl_absorpt_process_details 'SADABS (Sheldrick, V2.10)'
_exptl_crystal_colour colorless
_exptl_crystal_density_diffrn 0.968
_exptl_crystal_density_method 'not measured'
_exptl_crystal_description parallelepiped
_exptl_crystal_F_000 3264
_exptl_crystal_size_max 0.10
_exptl_crystal_size_mid 0.10
_exptl_crystal_size_min 0.04
_refine_diff_density_max 1.701
_refine_diff_density_min -1.064
_refine_diff_density_rms 0.173
_refine_ls_extinction_method none
_refine_ls_goodness_of_fit_ref 1.040
_refine_ls_hydrogen_treatment constr
_refine_ls_matrix_type full
_refine_ls_number_parameters 915
_refine_ls_number_reflns 18776
_refine_ls_number_restraints 6
_refine_ls_restrained_S_all 1.042
_refine_ls_R_factor_all 0.1910
_refine_ls_R_factor_gt 0.1406
_refine_ls_shift/su_max 0.004
_refine_ls_shift/su_mean 0.000
_refine_ls_structure_factor_coef Fsqd
_refine_ls_weighting_details 'calc w=1/[\s^2^(Fo^2^)+(0.1900P)^2^+58.0000P] where P=(Fo^2^+2Fc^2^)/3'
_refine_ls_weighting_scheme calc
_refine_ls_wR_factor_gt 0.3437
_refine_ls_wR_factor_ref 0.3715
_reflns_number_gt 9992
_reflns_number_total 18776
_reflns_threshold_expression >2sigma(I)
_cod_data_source_file b809699f.txt
_cod_data_source_block 3benzyl
_cod_depositor_comments
;
The following automatic conversions were performed:
'_symmetry_cell_setting' value 'Monoclinic' changed to 'monoclinic'
according to '/home/saulius/struct/CIF-dictionaries/cif_core.dic'
dictionary named 'cif_core.dic' version 2.4.1 from 2010-06-29.

Automatic conversion script
Id: cif_fix_enum 1527 2010-12-29 10:47:43Z saulius 
;
_cod_original_sg_symbol_H-M P2(1)/n
_cod_database_code 7151001

loop_
_symmetry_equiv_pos_as_xyz
'x, y, z'
'-x+1/2, y+1/2, -z+1/2'
'-x, -y, -z'
'x-1/2, -y-1/2, z-1/2'

loop_
_atom_site_label
_atom_site_type_symbol
_atom_site_fract_x
_atom_site_fract_y
_atom_site_fract_z
_atom_site_U_iso_or_equiv
_atom_site_adp_type
_atom_site_occupancy
_atom_site_symmetry_multiplicity
_atom_site_calc_flag
_atom_site_refinement_flags
_atom_site_disorder_assembly
_atom_site_disorder_group
Zn1 Zn 0.679085(19) 0.030097(13) 0.124687(15) 0.02519(10) Uani 1 1 d . . .
N1 N 0.62238(14) 0.05629(9) 0.17228(10) 0.0264(7) Uani 1 1 d . . .
C2 C 0.55352(14) 0.07868(11) 0.14303(12) 0.0219(8) Uani 1 1 d . . .
H2 H 0.5275 0.0851 0.0987 0.026 Uiso 1 1 calc R . .
C3 C 0.52836(17) 0.09028(12) 0.18787(14) 0.0300(10) Uani 1 1 d . . .
H3 H 0.4828 0.1070 0.1810 0.036 Uiso 1 1 calc R . .
N4 N 0.58179(14) 0.07305(10) 0.24494(11) 0.0291(8) Uani 1 1 d . . .
C5 C 0.63631(15) 0.05425(11) 0.23306(11) 0.0204(8) Uani 1 1 d . . .
C6 C 0.70784(15) 0.03067(12) 0.28370(12) 0.0224(8) Uani 1 1 d . . .
H6A H 0.6997 0.0207 0.3215 0.027 Uiso 1 1 calc R . .
H6B H 0.7209 -0.0016 0.2667 0.027 Uiso 1 1 calc R . .
O7 O 0.76763(10) 0.06743(8) 0.30189(8) 0.0271(6) Uani 1 1 d . . .
C8 C 0.79165(15) 0.09072(11) 0.36225(11) 0.0200(8) Uani 1 1 d . . .
C9 C 0.83672(15) 0.06018(11) 0.41557(11) 0.0212(8) Uani 1 1 d . . .
C10 C 0.86180(15) 0.08479(12) 0.47535(12) 0.0230(8) Uani 1 1 d . . .
H10 H 0.8933 0.0657 0.5121 0.028 Uiso 1 1 calc R . .
C11 C 0.84206(16) 0.13641(12) 0.48280(12) 0.0257(9) Uani 1 1 d . . .
C12 C 0.79817(16) 0.16502(11) 0.42758(12) 0.0238(8) Uani 1 1 d . . .
H12 H 0.7855 0.2005 0.4315 0.029 Uiso 1 1 calc R . .
C13 C 0.77278(15) 0.14220(11) 0.36707(12) 0.0213(8) Uani 1 1 d . . .
C14 C 0.72136(15) 0.17334(12) 0.30971(13) 0.0241(9) Uani 1 1 d . . .
H14A H 0.6946 0.1993 0.3241 0.029 Uiso 1 1 calc R . .
H14B H 0.6838 0.1488 0.2802 0.029 Uiso 1 1 calc R . .
C15 C 0.75693(15) 0.20264(11) 0.27250(11) 0.0229(8) Uani 1 1 d . . .
C16 C 0.82760(15) 0.22149(11) 0.30019(12) 0.0236(8) Uani 1 1 d . . .
H16 H 0.8573 0.2142 0.3438 0.028 Uiso 1 1 calc R . .
C17 C 0.85766(15) 0.25133(12) 0.26604(13) 0.0238(8) Uani 1 1 d . . .
C18 C 0.81179(15) 0.26178(12) 0.19979(12) 0.0247(8) Uani 1 1 d . . .
H18 H 0.8309 0.2820 0.1756 0.030 Uiso 1 1 calc R . .
C19 C 0.74066(17) 0.24262(11) 0.17148(12) 0.0264(9) Uani 1 1 d . . .
C20 C 0.71260(17) 0.21309(11) 0.20682(12) 0.0269(9) Uani 1 1 d . . .
C21 C 0.69161(16) 0.25641(12) 0.10195(12) 0.0264(9) Uani 1 1 d . . .
H21A H 0.6451 0.2358 0.0880 0.032 Uiso 1 1 calc R . .
H21B H 0.6782 0.2941 0.0997 0.032 Uiso 1 1 calc R . .
C22 C 0.72557(17) 0.24645(11) 0.05519(12) 0.0259(9) Uani 1 1 d . . .
C23 C 0.75048(18) 0.28918(13) 0.03107(14) 0.0328(10) Uani 1 1 d . . .
H23 H 0.7475 0.3238 0.0453 0.039 Uiso 1 1 calc R . .
C24 C 0.77910(19) 0.28166(13) -0.01285(15) 0.0386(11) Uani 1 1 d . . .
C25 C 0.7837(2) 0.23173(13) -0.03275(14) 0.0395(11) Uani 1 1 d . . .
H25 H 0.8048 0.2267 -0.0622 0.047 Uiso 1 1 calc R . .
C26 C 0.75814(19) 0.18719(13) -0.01104(14) 0.0360(10) Uani 1 1 d . . .
C27 C 0.73049(18) 0.19633(11) 0.03323(13) 0.0276(9) Uani 1 1 d . . .
O28 O 0.70936(12) 0.15212(8) 0.05867(9) 0.0312(7) Uani 1 1 d . . .
C29 C 0.62964(19) 0.14352(12) 0.03530(15) 0.0370(11) Uani 1 1 d . . .
H29A H 0.6024 0.1721 0.0055 0.044 Uiso 1 1 calc R . .
H29B H 0.6154 0.1440 0.0714 0.044 Uiso 1 1 calc R . .
C30 C 0.60980(19) 0.09197(12) 0.00225(14) 0.0353(10) Uani 1 1 d . . .
N31 N 0.57370(16) 0.08448(11) -0.06074(12) 0.0419(9) Uani 1 1 d . . .
C32 C 0.55813(18) 0.03155(12) -0.07276(13) 0.0332(10) Uani 1 1 d . . .
H32 H 0.5326 0.0151 -0.1130 0.040 Uiso 1 1 calc R . .
C33 C 0.58737(16) 0.00764(13) -0.01416(13) 0.0272(9) Uani 1 1 d . . .
H33 H 0.5863 -0.0291 -0.0069 0.033 Uiso 1 1 calc R . .
N34 N 0.61879(13) 0.04571(10) 0.03295(11) 0.0283(7) Uani 1 1 d . . .
N35 N 0.68714(12) -0.04803(9) 0.13691(9) 0.0212(7) Uani 1 1 d . . .
C36 C 0.65571(15) -0.07543(11) 0.17113(12) 0.0226(8) Uani 1 1 d . . .
H36 H 0.6226 -0.0611 0.1869 0.027 Uiso 1 1 calc R . .
C37 C 0.67989(16) -0.12578(12) 0.17832(13) 0.0280(9) Uani 1 1 d . . .
H37 H 0.6659 -0.1533 0.1988 0.034 Uiso 1 1 calc R . .
N38 N 0.72767(13) -0.12973(9) 0.15104(10) 0.0240(7) Uani 1 1 d . . .
C39 C 0.73185(16) -0.08195(12) 0.12597(12) 0.0262(9) Uani 1 1 d . . .
C40 C 0.77593(16) -0.06912(11) 0.08950(12) 0.0254(8) Uani 1 1 d . . .
H40A H 0.7887 -0.1019 0.0732 0.030 Uiso 1 1 calc R . .
H40B H 0.7464 -0.0465 0.0527 0.030 Uiso 1 1 calc R . .
O41 O 0.84358(11) -0.04179(8) 0.13104(9) 0.0294(6) Uani 1 1 d . . .
C42 C 0.91226(15) -0.06609(12) 0.14415(12) 0.0284(8) Uani 1 1 d . . .
C43 C 0.95063(16) -0.08794(12) 0.20184(13) 0.0286(9) Uani 1 1 d . . .
C44 C 1.02107(16) -0.10950(14) 0.21513(13) 0.0344(10) Uani 1 1 d . . .
H44 H 1.0485 -0.1257 0.2552 0.041 Uiso 1 1 calc R . .
C45 C 1.05163(18) -0.10753(15) 0.17037(14) 0.0409(11) Uani 1 1 d . . .
C46 C 1.00663(17) -0.08708(15) 0.11041(14) 0.0381(10) Uani 1 1 d . . .
H46 H 1.0240 -0.0885 0.0780 0.046 Uiso 1 1 calc R . .
C47 C 0.93805(18) -0.06487(14) 0.09627(14) 0.0365(10) Uani 1 1 d . . .
C48 C 0.89199(19) -0.04192(13) 0.03090(14) 0.0356(10) Uani 1 1 d . . .
H48A H 0.8395 -0.0523 0.0171 0.043 Uiso 1 1 calc R . .
H48B H 0.9094 -0.0567 0.0001 0.043 Uiso 1 1 calc R . .
C49 C 0.89712(15) 0.01764(13) 0.03050(14) 0.0332(9) Uani 1 1 d . . .
C50 C 0.96346(18) 0.04418(13) 0.04963(14) 0.0333(7) Uani 1 1 d . . .
H50 H 1.0084 0.0247 0.0680 0.040 Uiso 1 1 calc R . .
C51 C 0.96716(17) 0.10045(16) 0.04286(17) 0.0505(11) Uani 1 1 d . . .
C52 C 0.90378(18) 0.12706(14) 0.01966(15) 0.0452(10) Uani 1 1 d . . .
H52 H 0.9055 0.1644 0.0182 0.054 Uiso 1 1 calc R . .
C53 C 0.83234(18) 0.10160(13) -0.00350(12) 0.0315(9) Uani 1 1 d . . .
C54 C 0.82947(16) 0.04800(13) 0.00103(12) 0.0290(9) Uani 1 1 d . . .
C55 C 0.7595(2) 0.13220(12) -0.03598(13) 0.0379(11) Uani 1 1 d . . .
H55A H 0.7474 0.1349 -0.0819 0.046 Uiso 1 1 calc R . .
H55B H 0.7195 0.1114 -0.0320 0.046 Uiso 1 1 calc R . .
C56 C 0.92053(17) -0.09360(13) 0.25154(12) 0.0299(9) Uani 1 1 d . . .
H56A H 0.8658 -0.0956 0.2289 0.036 Uiso 1 1 calc R . .
H56B H 0.9379 -0.1279 0.2730 0.036 Uiso 1 1 calc R . .
C57 C 0.93909(17) -0.05208(15) 0.30260(13) 0.0360(10) Uani 1 1 d . . .
C58 C 1.00954(15) -0.02831(12) 0.32793(13) 0.0272(8) Uani 1 1 d . . .
H58 H 1.0432 -0.0353 0.3095 0.033 Uiso 1 1 calc R . .
C59 C 1.03025(15) 0.00561(12) 0.38022(13) 0.0264(9) Uani 1 1 d . . .
C60 C 0.97841(17) 0.01685(13) 0.40563(14) 0.0326(10) Uani 1 1 d . . .
H60 H 0.9917 0.0403 0.4407 0.039 Uiso 1 1 calc R . .
C61 C 0.90831(17) -0.00600(11) 0.37996(12) 0.0272(9) Uani 1 1 d . . .
C62 C 0.88950(17) -0.04128(13) 0.32910(14) 0.0333(7) Uani 1 1 d . . .
C63 C 0.57760(18) 0.07719(14) 0.30664(13) 0.0376(10) Uani 1 1 d . . .
H63A H 0.5476 0.1079 0.3063 0.056 Uiso 1 1 calc R . .
H63B H 0.6277 0.0812 0.3406 0.056 Uiso 1 1 calc R . .
H63C H 0.5547 0.0453 0.3141 0.056 Uiso 1 1 calc R . .
C64 C 0.5513(2) 0.12408(16) -0.11162(16) 0.0687(17) Uani 1 1 d . . .
H64A H 0.5019 0.1376 -0.1197 0.103 Uiso 1 1 calc R . .
H64B H 0.5498 0.1079 -0.1505 0.103 Uiso 1 1 calc R . .
H64C H 0.5871 0.1531 -0.0986 0.103 Uiso 1 1 calc R . .
C65 C 0.85639(17) 0.00406(12) 0.41067(13) 0.0280(9) Uani 1 1 d . . .
H65A H 0.8098 -0.0155 0.3864 0.034 Uiso 1 1 calc R . .
H65B H 0.8790 -0.0110 0.4541 0.034 Uiso 1 1 calc R . .
C66 C 0.8672(2) 0.15818(13) 0.55041(13) 0.0387(11) Uani 1 1 d . . .
C67 C 0.8358(3) 0.21386(15) 0.54968(16) 0.0723(16) Uani 1 1 d . . .
H67A H 0.8597 0.2389 0.5319 0.108 Uiso 1 1 calc R . .
H67B H 0.8458 0.2244 0.5932 0.108 Uiso 1 1 calc R . .
H67C H 0.7821 0.2138 0.5234 0.108 Uiso 1 1 calc R . .
C68 C 0.8349(2) 0.12171(14) 0.58595(13) 0.0424(11) Uani 1 1 d . . .
H68A H 0.7810 0.1268 0.5689 0.064 Uiso 1 1 calc R . .
H68B H 0.8576 0.1303 0.6314 0.064 Uiso 1 1 calc R . .
H68C H 0.8455 0.0849 0.5801 0.064 Uiso 1 1 calc R . .
C69 C 0.9522(2) 0.15997(17) 0.58525(15) 0.0577(14) Uani 1 1 d . . .
H69A H 0.9723 0.1246 0.5864 0.087 Uiso 1 1 calc R . .
H69B H 0.9668 0.1726 0.6288 0.087 Uiso 1 1 calc R . .
H69C H 0.9717 0.1839 0.5628 0.087 Uiso 1 1 calc R . .
N70 N 1.10140(15) 0.02652(12) 0.40867(14) 0.0451(9) Uani 1 1 d . . .
H70A H 1.1342 0.0185 0.3938 0.054 Uiso 1 1 calc R . .
H70B H 1.1137 0.0478 0.4415 0.054 Uiso 1 1 calc R . .
C71 C 0.8006(2) 0.33039(14) -0.04200(16) 0.0541(13) Uani 1 1 d . . .
C72 C 0.8536(3) 0.3661(2) 0.0124(3) 0.121(2) Uani 1 1 d . . .
H72A H 0.8726 0.3465 0.0526 0.181 Uiso 1 1 calc R . .
H72B H 0.8266 0.3973 0.0160 0.181 Uiso 1 1 calc R . .
H72C H 0.8953 0.3770 0.0030 0.181 Uiso 1 1 calc R . .
C73 C 0.8378(3) 0.3154(2) -0.0831(2) 0.0959(18) Uani 1 1 d . . .
H73A H 0.8032 0.2952 -0.1197 0.144 Uiso 1 1 calc R . .
H73B H 0.8814 0.2937 -0.0587 0.144 Uiso 1 1 calc R . .
H73C H 0.8533 0.3472 -0.0981 0.144 Uiso 1 1 calc R . .
C74 C 0.7291(3) 0.3621(2) -0.0807(3) 0.108(2) Uani 1 1 d . . .
H74A H 0.7395 0.3888 -0.1064 0.162 Uiso 1 1 calc R . .
H74B H 0.7120 0.3794 -0.0515 0.162 Uiso 1 1 calc R . .
H74C H 0.6904 0.3382 -0.1087 0.162 Uiso 1 1 calc R . .
C75 C 1.1282(2) -0.13162(19) 0.18268(15) 0.0545(13) Uani 1 1 d . . .
C76 C 1.1160(2) -0.18052(16) 0.14256(18) 0.0649(14) Uani 1 1 d . . .
H76A H 1.1618 -0.2014 0.1583 0.097 Uiso 1 1 calc R . .
H76B H 1.1024 -0.1704 0.0982 0.097 Uiso 1 1 calc R . .
H76C H 1.0760 -0.2015 0.1451 0.097 Uiso 1 1 calc R . .
C77 C 1.1715(2) -0.1438(2) 0.25265(17) 0.0650(15) Uani 1 1 d . . .
H77A H 1.1527 -0.1764 0.2631 0.097 Uiso 1 1 calc R . .
H77B H 1.1658 -0.1147 0.2781 0.097 Uiso 1 1 calc R . .
H77C H 1.2242 -0.1481 0.2621 0.097 Uiso 1 1 calc R . .
C78 C 1.1719(2) -0.09129(18) 0.1675(2) 0.0602(15) Uani 1 1 d . . .
H78A H 1.2220 -0.1047 0.1784 0.090 Uiso 1 1 calc R . .
H78B H 1.1749 -0.0593 0.1921 0.090 Uiso 1 1 calc R . .
H78C H 1.1477 -0.0831 0.1220 0.090 Uiso 1 1 calc R . .
O79 O 0.82032(10) -0.06398(7) 0.30289(8) 0.0236(6) Uani 1 1 d . . .
C80 C 0.81710(16) -0.11349(12) 0.33301(13) 0.0280(9) Uani 1 1 d . . .
H80A H 0.8433 -0.1408 0.3206 0.042 Uiso 1 1 calc R . .
H80B H 0.7651 -0.1239 0.3194 0.042 Uiso 1 1 calc R . .
H80C H 0.8407 -0.1092 0.3793 0.042 Uiso 1 1 calc R . .
C81 C 0.76838(18) -0.17754(13) 0.14785(15) 0.0369(11) Uani 1 1 d . . .
H81A H 0.7567 -0.2065 0.1701 0.055 Uiso 1 1 calc R . .
H81B H 0.8219 -0.1706 0.1681 0.055 Uiso 1 1 calc R . .
H81C H 0.7536 -0.1873 0.1032 0.055 Uiso 1 1 calc R . .
O82 O 0.64066(11) 0.19411(8) 0.17840(9) 0.0292(6) Uani 1 1 d . . .
C83 C 0.58753(16) 0.22933(14) 0.18307(15) 0.0348(10) Uani 1 1 d . . .
H83A H 0.5969 0.2335 0.2278 0.052 Uiso 1 1 calc R . .
H83B H 0.5375 0.2151 0.1591 0.052 Uiso 1 1 calc R . .
H83C H 0.5916 0.2637 0.1655 0.052 Uiso 1 1 calc R . .
N84 N 0.93078(14) 0.27100(11) 0.29480(12) 0.0334(8) Uani 1 1 d . . .
H84A H 0.9588 0.2646 0.3352 0.040 Uiso 1 1 calc R . .
H84B H 0.9484 0.2897 0.2723 0.040 Uiso 1 1 calc R . .
N86 N 1.03145(17) 0.12500(14) 0.05854(17) 0.0664(12) Uani 1 1 d . . .
H86A H 1.0324 0.1593 0.0536 0.080 Uiso 1 1 calc R . .
H86B H 1.0732 0.1070 0.0739 0.080 Uiso 1 1 calc R . .
O87 O 0.76087(11) 0.02272(8) -0.01864(9) 0.0290(6) Uani 1 1 d . . .
C88 C 0.7313(2) 0.00649(14) -0.08433(14) 0.0410(11) Uani 1 1 d . . .
H88A H 0.7291 0.0369 -0.1111 0.061 Uiso 1 1 calc R . .
H88B H 0.6812 -0.0078 -0.0971 0.061 Uiso 1 1 calc R . .
H88C H 0.7634 -0.0207 -0.0895 0.061 Uiso 1 1 calc R . .
N89 N 0.7785(2) 0.06070(14) 0.13820(14) 0.0620(13) Uani 1 1 d D . .
H89A H 0.8006 0.0388 0.1197 0.074 Uiso 1 1 calc R . .
H89B H 0.7710 0.0928 0.1180 0.074 Uiso 1 1 calc R . .
C90 C 0.8274(3) 0.0676(3) 0.2036(3) 0.106(2) Uiso 1 1 d D . .
H90A H 0.8425 0.0324 0.2230 0.128 Uiso 1 1 calc R . .
H90B H 0.7994 0.0848 0.2250 0.128 Uiso 1 1 calc R . .
C91 C 0.89800(15) 0.10008(11) 0.21774(14) 0.0831(11) Uiso 1 1 d GD . .
C92 C 0.93979(18) 0.11185(16) 0.28159(14) 0.1227(17) Uiso 1 1 d G . .
H92 H 0.9216 0.1029 0.3122 0.147 Uiso 1 1 calc R . .
C93 C 1.00818(19) 0.13667(19) 0.30063(19) 0.104(2) Uiso 1 1 d G . .
H93 H 1.0367 0.1447 0.3443 0.125 Uiso 1 1 calc R . .
C94 C 1.03477(18) 0.14972(18) 0.2558(3) 0.133(3) Uiso 1 1 d G . .
H94 H 1.0815 0.1667 0.2689 0.160 Uiso 1 1 calc R . .
C95 C 0.9930(2) 0.13795(17) 0.1920(2) 0.0831(11) Uiso 1 1 d G . .
H95 H 1.0112 0.1469 0.1614 0.100 Uiso 1 1 calc R . .
C96 C 0.9246(2) 0.11313(15) 0.17294(16) 0.1227(17) Uiso 1 1 d G . .
H96 H 0.8960 0.1051 0.1293 0.147 Uiso 1 1 calc R . .
Cl1A Cl 0.56502(9) 0.82698(5) 1.01350(6) 0.1736(6) Uani 1 1 d D . .
O1A O 0.5581(3) 0.79970(17) 1.06414(14) 0.627(11) Uani 1 1 d D . .
O2A O 0.55008(16) 0.87923(10) 1.01426(12) 0.0603(10) Uani 1 1 d D . .
O3A O 0.51452(19) 0.80211(14) 0.95613(15) 0.1134(14) Uani 1 1 d D . .
O4A O 0.6472(4) 0.8168(3) 1.0294(3) 0.428(6) Uani 1 1 d D . .
Cl1B Cl 0.42762(5) 0.08097(3) 0.70098(4) 0.0461(3) Uani 1 1 d . . .
O1B O 0.45576(16) 0.04611(11) 0.75573(11) 0.0597(9) Uani 1 1 d . . .
O2B O 0.4424(5) 0.13007(15) 0.7198(2) 0.215(4) Uani 1 1 d . . .
O3B O 0.4532(3) 0.0640(2) 0.65813(18) 0.169(2) Uani 1 1 d . . .
O4B O 0.3517(3) 0.0767(3) 0.6698(3) 0.200(2) Uani 1 1 d . . .

loop_
_atom_site_aniso_label
_atom_site_aniso_U_11
_atom_site_aniso_U_22
_atom_site_aniso_U_33
_atom_site_aniso_U_23
_atom_site_aniso_U_13
_atom_site_aniso_U_12
Zn1 0.03600(16) 0.01975(16) 0.01661(13) 0.00084(13) 0.00798(11) 0.00050(15)
N1 0.0510(13) 0.0155(12) 0.0108(9) -0.0037(9) 0.0112(9) -0.0040(11)
C2 0.0187(12) 0.0282(15) 0.0117(11) 0.0007(11) -0.0004(10) 0.0067(12)
C3 0.0254(14) 0.0244(16) 0.0301(15) 0.0006(13) 0.0021(12) 0.0042(13)
N4 0.0405(13) 0.0222(13) 0.0139(10) 0.0023(10) 0.0010(10) 0.0015(11)
C5 0.0324(13) 0.0163(13) 0.0092(10) -0.0066(10) 0.0055(9) -0.0046(12)
C6 0.0224(12) 0.0265(15) 0.0118(11) 0.0003(11) 0.0008(10) -0.0019(12)
O7 0.0359(9) 0.0409(12) 0.0020(7) -0.0028(8) 0.0057(6) -0.0106(9)
C8 0.0255(12) 0.0279(15) 0.0050(10) -0.0059(10) 0.0049(9) -0.0058(12)
C9 0.0309(13) 0.0224(14) 0.0048(10) 0.0030(10) 0.0022(9) -0.0020(12)
C10 0.0232(13) 0.0283(15) 0.0088(11) 0.0042(11) -0.0016(10) 0.0000(12)
C11 0.0365(14) 0.0294(16) 0.0043(10) -0.0039(11) 0.0019(10) -0.0077(13)
C12 0.0450(14) 0.0161(14) 0.0131(10) -0.0012(10) 0.0150(10) 0.0012(12)
C13 0.0222(13) 0.0285(15) 0.0068(10) 0.0029(11) -0.0001(9) -0.0043(12)
C14 0.0174(12) 0.0249(15) 0.0238(13) 0.0018(12) 0.0027(10) 0.0031(12)
C15 0.0370(14) 0.0238(15) 0.0080(10) 0.0030(10) 0.0096(9) 0.0084(12)
C16 0.0279(14) 0.0248(15) 0.0068(11) 0.0005(11) -0.0037(10) 0.0098(12)
C17 0.0178(12) 0.0314(16) 0.0172(12) 0.0017(12) 0.0024(10) 0.0020(12)
C18 0.0280(13) 0.0296(16) 0.0140(11) 0.0026(11) 0.0064(10) 0.0013(12)
C19 0.0460(16) 0.0144(13) 0.0106(11) 0.0012(11) 0.0040(11) 0.0057(13)
C20 0.0394(16) 0.0197(14) 0.0060(11) -0.0077(11) -0.0056(11) 0.0064(13)
C21 0.0340(15) 0.0242(15) 0.0102(11) 0.0025(11) -0.0013(11) -0.0036(13)
C22 0.0435(16) 0.0167(14) 0.0076(11) 0.0065(10) 0.0013(11) 0.0023(13)
C23 0.0443(16) 0.0236(16) 0.0236(13) 0.0052(12) 0.0075(12) 0.0010(14)
C24 0.0611(18) 0.0261(17) 0.0282(14) 0.0013(13) 0.0186(13) 0.0004(15)
C25 0.0706(19) 0.0260(17) 0.0241(13) 0.0051(12) 0.0221(12) -0.0030(15)
C26 0.0563(19) 0.0280(17) 0.0126(12) -0.0027(12) 0.0039(13) 0.0022(15)
C27 0.0478(16) 0.0117(14) 0.0125(12) 0.0021(11) 0.0022(11) -0.0047(13)
O28 0.0445(11) 0.0162(10) 0.0172(9) 0.0103(8) -0.0024(8) -0.0043(9)
C29 0.0457(18) 0.0214(16) 0.0261(15) 0.0016(13) -0.0022(14) 0.0013(15)
C30 0.0583(18) 0.0227(15) 0.0139(12) -0.0037(12) 0.0047(12) -0.0181(14)
N31 0.0592(16) 0.0296(14) 0.0189(12) 0.0114(11) -0.0011(12) -0.0130(13)
C32 0.0533(18) 0.0247(16) 0.0111(12) -0.0011(12) 0.0033(12) -0.0067(15)
C33 0.0317(13) 0.0273(15) 0.0227(12) -0.0106(12) 0.0117(10) -0.0068(13)
N34 0.0430(12) 0.0202(12) 0.0257(10) -0.0019(10) 0.0184(9) 0.0019(10)
N35 0.0309(11) 0.0214(12) 0.0047(9) -0.0004(8) 0.0012(8) 0.0001(10)
C36 0.0280(12) 0.0262(15) 0.0177(11) -0.0077(11) 0.0135(9) -0.0037(12)
C37 0.0393(15) 0.0271(16) 0.0131(11) 0.0053(11) 0.0066(10) -0.0058(13)
N38 0.0330(12) 0.0168(12) 0.0132(10) 0.0105(9) 0.0009(9) 0.0010(10)
C39 0.0411(15) 0.0259(15) 0.0068(10) -0.0083(11) 0.0055(10) -0.0001(13)
C40 0.0453(15) 0.0143(14) 0.0176(11) -0.0055(10) 0.0144(10) -0.0002(12)
O41 0.0380(10) 0.0276(11) 0.0243(8) -0.0095(8) 0.0147(7) 0.0012(9)
C42 0.0394(12) 0.0319(16) 0.0280(11) -0.0063(11) 0.0281(9) -0.0053(12)
C43 0.0438(14) 0.0254(15) 0.0218(11) -0.0103(11) 0.0187(10) -0.0025(13)
C44 0.0343(14) 0.055(2) 0.0148(12) -0.0015(13) 0.0112(10) -0.0027(15)
C45 0.0525(17) 0.052(2) 0.0228(13) -0.0048(14) 0.0200(11) 0.0075(16)
C46 0.0401(14) 0.061(2) 0.0177(12) 0.0031(13) 0.0165(10) 0.0192(15)
C47 0.0470(17) 0.0416(19) 0.0176(12) -0.0105(13) 0.0104(11) -0.0027(15)
C48 0.0548(17) 0.0325(17) 0.0196(12) 0.0016(12) 0.0159(11) 0.0128(14)
C49 0.0446(13) 0.0292(17) 0.0461(13) -0.0001(12) 0.0389(9) 0.0029(12)
C50 0.0461(11) 0.0317(12) 0.0257(9) 0.0044(9) 0.0187(8) 0.0069(10)
C51 0.0440(14) 0.055(2) 0.0744(17) -0.0302(16) 0.0463(11) -0.0184(15)
C52 0.0770(17) 0.0284(17) 0.0554(14) -0.0127(13) 0.0524(11) -0.0076(15)
C53 0.0524(17) 0.0333(17) 0.0048(10) 0.0037(11) 0.0084(11) 0.0047(14)
C54 0.0399(14) 0.0405(18) 0.0093(10) -0.0015(11) 0.0131(9) 0.0000(14)
C55 0.069(2) 0.0232(15) 0.0042(11) -0.0044(11) -0.0020(13) 0.0162(15)
C56 0.0425(15) 0.0367(17) 0.0114(11) -0.0009(12) 0.0124(10) 0.0028(14)
C57 0.0298(14) 0.061(2) 0.0153(12) 0.0034(14) 0.0074(11) -0.0029(15)
C58 0.0233(12) 0.0350(17) 0.0263(12) -0.0082(12) 0.0134(9) -0.0002(13)
C59 0.0264(12) 0.0304(16) 0.0244(12) 0.0010(12) 0.0128(10) 0.0043(12)
C60 0.0379(16) 0.0327(17) 0.0194(13) -0.0045(13) 0.0045(12) -0.0048(14)
C61 0.0458(15) 0.0202(14) 0.0125(11) 0.0039(11) 0.0094(10) 0.0140(13)
C62 0.0461(11) 0.0317(12) 0.0257(9) 0.0044(9) 0.0187(8) 0.0069(10)
C63 0.0585(17) 0.0419(19) 0.0186(12) -0.0056(12) 0.0223(11) 0.0009(15)
C64 0.100(3) 0.051(2) 0.0162(16) 0.0103(16) -0.013(2) -0.020(2)
C65 0.0427(15) 0.0233(15) 0.0148(12) 0.0039(11) 0.0090(11) 0.0106(13)
C66 0.072(2) 0.0255(16) 0.0138(12) -0.0041(12) 0.0132(13) -0.0010(16)
C67 0.162(4) 0.031(2) 0.0258(14) -0.0078(14) 0.0419(17) 0.007(2)
C68 0.081(2) 0.0359(18) 0.0116(11) -0.0105(12) 0.0202(12) -0.0067(17)
C69 0.087(2) 0.067(2) 0.0093(13) -0.0097(15) 0.0115(15) -0.028(2)
N70 0.0368(13) 0.0593(19) 0.0376(13) -0.0173(13) 0.0140(10) -0.0152(14)
C71 0.101(3) 0.0282(18) 0.0360(16) 0.0045(14) 0.0318(16) 0.0053(19)
C72 0.216(4) 0.067(3) 0.096(3) -0.021(2) 0.082(3) -0.086(3)
C73 0.168(3) 0.052(3) 0.114(3) 0.010(2) 0.105(2) -0.007(3)
C74 0.149(4) 0.080(3) 0.114(3) 0.065(2) 0.073(3) 0.030(3)
C75 0.0514(17) 0.096(3) 0.0196(13) 0.0102(17) 0.0188(12) 0.023(2)
C76 0.100(2) 0.060(2) 0.0451(17) 0.0259(17) 0.0399(16) 0.043(2)
C77 0.0459(18) 0.113(3) 0.0300(17) 0.021(2) 0.0107(14) 0.038(2)
C78 0.0414(19) 0.076(3) 0.054(2) -0.001(2) 0.0106(17) 0.017(2)
O79 0.0353(9) 0.0194(10) 0.0177(8) 0.0052(7) 0.0127(7) 0.0027(8)
C80 0.0394(14) 0.0222(15) 0.0259(12) 0.0013(11) 0.0174(10) -0.0034(13)
C81 0.0383(17) 0.0311(17) 0.0221(15) 0.0120(13) -0.0060(13) 0.0092(15)
O82 0.0349(10) 0.0245(11) 0.0130(9) -0.0006(8) -0.0048(8) -0.0075(9)
C83 0.0205(14) 0.052(2) 0.0220(14) -0.0006(14) -0.0006(11) -0.0087(14)
N84 0.0296(12) 0.0386(15) 0.0226(12) 0.0039(11) 0.0020(10) -0.0010(12)
N86 0.0626(15) 0.051(2) 0.103(2) -0.0228(17) 0.0525(13) -0.0126(16)
O87 0.0365(10) 0.0262(11) 0.0181(9) 0.0047(8) 0.0054(8) 0.0024(9)
C88 0.0609(19) 0.0378(19) 0.0230(13) -0.0075(13) 0.0165(13) -0.0086(16)
N89 0.076(2) 0.0498(19) 0.0306(16) 0.0065(15) -0.0064(16) 0.0070(18)
Cl1A 0.1601(10) 0.1098(7) 0.0909(7) -0.0803(5) -0.1025(8) 0.1040(6)
O1A 0.438(9) 0.042(2) 0.066(3) -0.0046(19) 0.010(4) 0.042(4)
O2A 0.0758(17) 0.0482(15) 0.0358(13) -0.0009(12) 0.0031(13) 0.0076(14)
O3A 0.086(2) 0.102(2) 0.0661(19) -0.0529(16) -0.0521(18) 0.0439(18)
O4A 0.470(13) 0.389(7) 0.167(4) -0.205(4) -0.117(7) 0.181(8)
Cl1B 0.0732(4) 0.0368(5) 0.0404(3) -0.0073(3) 0.0360(3) -0.0082(4)
O1B 0.0994(16) 0.0490(15) 0.0375(11) 0.0045(11) 0.0355(10) -0.0021(14)
O2B 0.438(9) 0.042(2) 0.066(3) -0.0046(19) 0.010(4) 0.042(4)
O3B 0.241(3) 0.223(5) 0.0878(18) 0.053(3) 0.1117(17) 0.099(3)
O4B 0.110(3) 0.289(5) 0.186(3) 0.146(3) 0.048(2) -0.025(3)

loop_
_atom_type_symbol
_atom_type_description
_atom_type_scat_dispersion_real
_atom_type_scat_dispersion_imag
_atom_type_scat_source
C C 0.0033 0.0016 'International Tables Vol C Tables 4.2.6.8 and 6.1.1.4'
H H 0.0000 0.0000 'International Tables Vol C Tables 4.2.6.8 and 6.1.1.4'
N N 0.0061 0.0033 'International Tables Vol C Tables 4.2.6.8 and 6.1.1.4'
O O 0.0106 0.0060 'International Tables Vol C Tables 4.2.6.8 and 6.1.1.4'
Cl Cl 0.1484 0.1585 'International Tables Vol C Tables 4.2.6.8 and 6.1.1.4'
Zn Zn 0.2839 1.4301 'International Tables Vol C Tables 4.2.6.8 and 6.1.1.4'

loop_
_geom_angle_atom_site_label_1
_geom_angle_atom_site_label_2
_geom_angle_atom_site_label_3
_geom_angle
_geom_angle_site_symmetry_1
_geom_angle_site_symmetry_3
_geom_angle_publ_flag
N34 Zn1 N1 107.40(10) . . ?
N34 Zn1 N35 108.95(9) . . ?
N1 Zn1 N35 106.38(10) . . ?
N34 Zn1 N89 101.36(12) . . ?
N1 Zn1 N89 122.00(12) . . ?
N35 Zn1 N89 110.17(12) . . ?
C5 N1 C2 105.1(3) . . ?
C5 N1 Zn1 131.8(2) . . ?
C2 N1 Zn1 123.00(19) . . ?
C3 C2 N1 108.9(2) . . ?
C3 C2 H2 125.5 . . ?
N1 C2 H2 125.5 . . ?
C2 C3 N4 106.4(3) . . ?
C2 C3 H3 126.8 . . ?
N4 C3 H3 126.8 . . ?
C5 N4 C3 106.5(3) . . ?
C5 N4 C63 128.3(2) . . ?
C3 N4 C63 125.2(3) . . ?
N4 C5 N1 113.0(2) . . ?
N4 C5 C6 124.1(3) . . ?
N1 C5 C6 122.9(3) . . ?
O7 C6 C5 111.0(2) . . ?
O7 C6 H6A 109.4 . . ?
C5 C6 H6A 109.4 . . ?
O7 C6 H6B 109.4 . . ?
C5 C6 H6B 109.4 . . ?
H6A C6 H6B 108.0 . . ?
C8 O7 C6 117.4(2) . . ?
C13 C8 O7 119.4(2) . . ?
C13 C8 C9 122.9(2) . . ?
O7 C8 C9 117.7(2) . . ?
C10 C9 C8 116.7(3) . . ?
C10 C9 C65 120.2(2) . . ?
C8 C9 C65 123.1(2) . . ?
C11 C10 C9 122.5(2) . . ?
C11 C10 H10 118.8 . . ?
C9 C10 H10 118.8 . . ?
C10 C11 C12 118.0(2) . . ?
C10 C11 C66 118.5(2) . . ?
C12 C11 C66 123.6(3) . . ?
C13 C12 C11 121.3(3) . . ?
C13 C12 H12 119.3 . . ?
C11 C12 H12 119.3 . . ?
C8 C13 C12 118.6(2) . . ?
C8 C13 C14 122.0(2) . . ?
C12 C13 C14 119.2(3) . . ?
C13 C14 C15 116.8(2) . . ?
C13 C14 H14A 108.1 . . ?
C15 C14 H14A 108.1 . . ?
C13 C14 H14B 108.1 . . ?
C15 C14 H14B 108.1 . . ?
H14A C14 H14B 107.3 . . ?
C16 C15 C20 119.2(3) . . ?
C16 C15 C14 122.6(2) . . ?
C20 C15 C14 118.1(2) . . ?
C15 C16 C17 121.7(2) . . ?
C15 C16 H16 119.1 . . ?
C17 C16 H16 119.1 . . ?
C16 C17 N84 121.7(2) . . ?
C16 C17 C18 118.3(2) . . ?
N84 C17 C18 120.0(3) . . ?
C19 C18 C17 120.3(3) . . ?
C19 C18 H18 119.8 . . ?
C17 C18 H18 119.8 . . ?
C18 C19 C20 119.9(2) . . ?
C18 C19 C21 119.5(3) . . ?
C20 C19 C21 120.6(3) . . ?
O82 C20 C19 119.9(2) . . ?
O82 C20 C15 119.5(3) . . ?
C19 C20 C15 120.6(3) . . ?
C22 C21 C19 115.8(3) . . ?
C22 C21 H21A 108.3 . . ?
C19 C21 H21A 108.3 . . ?
C22 C21 H21B 108.3 . . ?
C19 C21 H21B 108.3 . . ?
H21A C21 H21B 107.4 . . ?
C27 C22 C23 118.1(3) . . ?
C27 C22 C21 122.3(3) . . ?
C23 C22 C21 119.6(3) . . ?
C24 C23 C22 121.0(3) . . ?
C24 C23 H23 119.5 . . ?
C22 C23 H23 119.5 . . ?
C25 C24 C23 119.2(3) . . ?
C25 C24 C71 121.5(4) . . ?
C23 C24 C71 119.2(3) . . ?
C24 C25 C26 122.4(4) . . ?
C24 C25 H25 118.8 . . ?
C26 C25 H25 118.8 . . ?
C27 C26 C25 116.6(3) . . ?
C27 C26 C55 121.2(3) . . ?
C25 C26 C55 122.2(3) . . ?
C26 C27 C22 122.8(3) . . ?
C26 C27 O28 117.5(3) . . ?
C22 C27 O28 119.7(3) . . ?
C27 O28 C29 115.6(2) . . ?
O28 C29 C30 109.5(3) . . ?
O28 C29 H29A 109.8 . . ?
C30 C29 H29A 109.8 . . ?
O28 C29 H29B 109.8 . . ?
C30 C29 H29B 109.8 . . ?
H29A C29 H29B 108.2 . . ?
N34 C30 N31 110.1(3) . . ?
N34 C30 C29 123.3(3) . . ?
N31 C30 C29 126.2(3) . . ?
C30 N31 C32 109.2(3) . . ?
C30 N31 C64 128.2(3) . . ?
C32 N31 C64 122.5(3) . . ?
C33 C32 N31 105.4(2) . . ?
C33 C32 H32 127.3 . . ?
N31 C32 H32 127.3 . . ?
C32 C33 N34 109.4(3) . . ?
C32 C33 H33 125.3 . . ?
N34 C33 H33 125.3 . . ?
C30 N34 C33 106.0(2) . . ?
C30 N34 Zn1 128.64(19) . . ?
C33 N34 Zn1 124.61(19) . . ?
C39 N35 C36 106.4(2) . . ?
C39 N35 Zn1 129.2(2) . . ?
C36 N35 Zn1 123.4(2) . . ?
C37 C36 N35 108.8(3) . . ?
C37 C36 H36 125.6 . . ?
N35 C36 H36 125.6 . . ?
N38 C37 C36 107.3(3) . . ?
N38 C37 H37 126.4 . . ?
C36 C37 H37 126.4 . . ?
C37 N38 C39 108.4(3) . . ?
C37 N38 C81 126.4(3) . . ?
C39 N38 C81 125.2(3) . . ?
N35 C39 N38 109.1(3) . . ?
N35 C39 C40 124.4(3) . . ?
N38 C39 C40 126.4(3) . . ?
O41 C40 C39 109.2(2) . . ?
O41 C40 H40A 109.8 . . ?
C39 C40 H40A 109.8 . . ?
O41 C40 H40B 109.8 . . ?
C39 C40 H40B 109.8 . . ?
H40A C40 H40B 108.3 . . ?
C42 O41 C40 118.3(2) . . ?
C43 C42 C47 123.4(3) . . ?
C43 C42 O41 119.0(3) . . ?
C47 C42 O41 117.6(2) . . ?
C42 C43 C44 118.0(3) . . ?
C42 C43 C56 123.7(3) . . ?
C44 C43 C56 118.2(2) . . ?
C45 C44 C43 121.5(3) . . ?
C45 C44 H44 119.2 . . ?
C43 C44 H44 119.2 . . ?
C46 C45 C44 116.9(3) . . ?
C46 C45 C75 119.7(3) . . ?
C44 C45 C75 123.1(3) . . ?
C47 C46 C45 122.7(3) . . ?
C47 C46 H46 118.6 . . ?
C45 C46 H46 118.6 . . ?
C46 C47 C42 117.1(3) . . ?
C46 C47 C48 120.8(3) . . ?
C42 C47 C48 122.0(3) . . ?
C47 C48 C49 112.0(2) . . ?
C47 C48 H48A 109.2 . . ?
C49 C48 H48A 109.2 . . ?
C47 C48 H48B 109.2 . . ?
C49 C48 H48B 109.2 . . ?
H48A C48 H48B 107.9 . . ?
C50 C49 C54 117.6(3) . . ?
C50 C49 C48 123.0(3) . . ?
C54 C49 C48 118.9(3) . . ?
C49 C50 C51 122.4(3) . . ?
C49 C50 H50 118.8 . . ?
C51 C50 H50 118.8 . . ?
C52 C51 N86 120.8(4) . . ?
C52 C51 C50 117.7(3) . . ?
N86 C51 C50 121.5(3) . . ?
C51 C52 C53 122.7(3) . . ?
C51 C52 H52 118.7 . . ?
C53 C52 H52 118.7 . . ?
C54 C53 C52 118.9(3) . . ?
C54 C53 C55 118.7(3) . . ?
C52 C53 C55 122.3(3) . . ?
C53 C54 O87 119.9(3) . . ?
C53 C54 C49 120.4(3) . . ?
O87 C54 C49 119.6(3) . . ?
C26 C55 C53 116.4(2) . . ?
C26 C55 H55A 108.2 . . ?
C53 C55 H55A 108.2 . . ?
C26 C55 H55B 108.2 . . ?
C53 C55 H55B 108.2 . . ?
H55A C55 H55B 107.3 . . ?
C57 C56 C43 119.1(3) . . ?
C57 C56 H56A 107.5 . . ?
C43 C56 H56A 107.5 . . ?
C57 C56 H56B 107.5 . . ?
C43 C56 H56B 107.5 . . ?
H56A C56 H56B 107.0 . . ?
C62 C57 C58 119.8(3) . . ?
C62 C57 C56 120.0(3) . . ?
C58 C57 C56 119.8(3) . . ?
C59 C58 C57 120.2(3) . . ?
C59 C58 H58 119.9 . . ?
C57 C58 H58 119.9 . . ?
N70 C59 C58 121.0(3) . . ?
N70 C59 C60 120.0(3) . . ?
C58 C59 C60 119.0(3) . . ?
C61 C60 C59 120.8(3) . . ?
C61 C60 H60 119.6 . . ?
C59 C60 H60 119.6 . . ?
C60 C61 C62 119.4(3) . . ?
C60 C61 C65 119.4(3) . . ?
C62 C61 C65 121.0(3) . . ?
O79 C62 C57 119.0(3) . . ?
O79 C62 C61 120.1(3) . . ?
C57 C62 C61 120.7(3) . . ?
N4 C63 H63A 109.5 . . ?
N4 C63 H63B 109.5 . . ?
H63A C63 H63B 109.5 . . ?
N4 C63 H63C 109.5 . . ?
H63A C63 H63C 109.5 . . ?
H63B C63 H63C 109.5 . . ?
N31 C64 H64A 109.5 . . ?
N31 C64 H64B 109.5 . . ?
H64A C64 H64B 109.5 . . ?
N31 C64 H64C 109.5 . . ?
H64A C64 H64C 109.5 . . ?
H64B C64 H64C 109.5 . . ?
C9 C65 C61 116.9(3) . . ?
C9 C65 H65A 108.1 . . ?
C61 C65 H65A 108.1 . . ?
C9 C65 H65B 108.1 . . ?
C61 C65 H65B 108.1 . . ?
H65A C65 H65B 107.3 . . ?
C11 C66 C69 111.1(3) . . ?
C11 C66 C67 111.3(2) . . ?
C69 C66 C67 109.2(3) . . ?
C11 C66 C68 107.4(3) . . ?
C69 C66 C68 110.5(3) . . ?
C67 C66 C68 107.3(3) . . ?
C66 C67 H67A 109.5 . . ?
C66 C67 H67B 109.5 . . ?
H67A C67 H67B 109.5 . . ?
C66 C67 H67C 109.5 . . ?
H67A C67 H67C 109.5 . . ?
H67B C67 H67C 109.5 . . ?
C66 C68 H68A 109.5 . . ?
C66 C68 H68B 109.5 . . ?
H68A C68 H68B 109.5 . . ?
C66 C68 H68C 109.5 . . ?
H68A C68 H68C 109.5 . . ?
H68B C68 H68C 109.5 . . ?
C66 C69 H69A 109.5 . . ?
C66 C69 H69B 109.5 . . ?
H69A C69 H69B 109.5 . . ?
C66 C69 H69C 109.5 . . ?
H69A C69 H69C 109.5 . . ?
H69B C69 H69C 109.5 . . ?
C59 N70 H70A 120.0 . . ?
C59 N70 H70B 120.0 . . ?
H70A N70 H70B 120.0 . . ?
C73 C71 C72 108.8(4) . . ?
C73 C71 C74 110.3(4) . . ?
C72 C71 C74 108.1(4) . . ?
C73 C71 C24 112.2(3) . . ?
C72 C71 C24 109.2(3) . . ?
C74 C71 C24 108.2(4) . . ?
C71 C72 H72A 109.5 . . ?
C71 C72 H72B 109.5 . . ?
H72A C72 H72B 109.5 . . ?
C71 C72 H72C 109.5 . . ?
H72A C72 H72C 109.5 . . ?
H72B C72 H72C 109.5 . . ?
C71 C73 H73A 109.5 . . ?
C71 C73 H73B 109.5 . . ?
H73A C73 H73B 109.5 . . ?
C71 C73 H73C 109.5 . . ?
H73A C73 H73C 109.5 . . ?
H73B C73 H73C 109.5 . . ?
C71 C74 H74A 109.5 . . ?
C71 C74 H74B 109.5 . . ?
H74A C74 H74B 109.5 . . ?
C71 C74 H74C 109.5 . . ?
H74A C74 H74C 109.5 . . ?
H74B C74 H74C 109.5 . . ?
C78 C75 C77 105.7(3) . . ?
C78 C75 C76 112.4(4) . . ?
C77 C75 C76 111.3(4) . . ?
C78 C75 C45 108.2(4) . . ?
C77 C75 C45 110.3(3) . . ?
C76 C75 C45 108.8(3) . . ?
C75 C76 H76A 109.5 . . ?
C75 C76 H76B 109.5 . . ?
H76A C76 H76B 109.5 . . ?
C75 C76 H76C 109.5 . . ?
H76A C76 H76C 109.5 . . ?
H76B C76 H76C 109.5 . . ?
C75 C77 H77A 109.5 . . ?
C75 C77 H77B 109.5 . . ?
H77A C77 H77B 109.5 . . ?
C75 C77 H77C 109.5 . . ?
H77A C77 H77C 109.5 . . ?
H77B C77 H77C 109.5 . . ?
C75 C78 H78A 109.5 . . ?
C75 C78 H78B 109.5 . . ?
H78A C78 H78B 109.5 . . ?
C75 C78 H78C 109.5 . . ?
H78A C78 H78C 109.5 . . ?
H78B C78 H78C 109.5 . . ?
C62 O79 C80 112.9(2) . . ?
O79 C80 H80A 109.5 . . ?
O79 C80 H80B 109.5 . . ?
H80A C80 H80B 109.5 . . ?
O79 C80 H80C 109.5 . . ?
H80A C80 H80C 109.5 . . ?
H80B C80 H80C 109.5 . . ?
N38 C81 H81A 109.5 . . ?
N38 C81 H81B 109.5 . . ?
H81A C81 H81B 109.5 . . ?
N38 C81 H81C 109.5 . . ?
H81A C81 H81C 109.5 . . ?
H81B C81 H81C 109.5 . . ?
C20 O82 C83 113.3(2) . . ?
O82 C83 H83A 109.5 . . ?
O82 C83 H83B 109.5 . . ?
H83A C83 H83B 109.5 . . ?
O82 C83 H83C 109.5 . . ?
H83A C83 H83C 109.5 . . ?
H83B C83 H83C 109.5 . . ?
C17 N84 H84A 120.0 . . ?
C17 N84 H84B 120.0 . . ?
H84A N84 H84B 120.0 . . ?
C51 N86 H86A 120.0 . . ?
C51 N86 H86B 120.0 . . ?
H86A N86 H86B 120.0 . . ?
C54 O87 C88 112.5(3) . . ?
O87 C88 H88A 109.5 . . ?
O87 C88 H88B 109.5 . . ?
H88A C88 H88B 109.5 . . ?
O87 C88 H88C 109.5 . . ?
H88A C88 H88C 109.5 . . ?
H88B C88 H88C 109.5 . . ?
C90 N89 Zn1 113.3(4) . . ?
C90 N89 H89A 108.9 . . ?
Zn1 N89 H89A 108.9 . . ?
C90 N89 H89B 108.9 . . ?
Zn1 N89 H89B 108.9 . . ?
H89A N89 H89B 107.7 . . ?
N89 C90 C91 116.4(5) . . ?
N89 C90 H90A 108.2 . . ?
C91 C90 H90A 108.2 . . ?
N89 C90 H90B 108.2 . . ?
C91 C90 H90B 108.2 . . ?
H90A C90 H90B 107.3 . . ?
C92 C91 C96 120.0 . . ?
C92 C91 C90 115.0(3) . . ?
C96 C91 C90 124.7(3) . . ?
C91 C92 C93 120.0 . . ?
C91 C92 H92 120.0 . . ?
C93 C92 H92 120.0 . . ?
C94 C93 C92 120.0 . . ?
C94 C93 H93 120.0 . . ?
C92 C93 H93 120.0 . . ?
C93 C94 C95 120.0 . . ?
C93 C94 H94 120.0 . . ?
C95 C94 H94 120.0 . . ?
C96 C95 C94 120.0 . . ?
C96 C95 H95 120.0 . . ?
C94 C95 H95 120.0 . . ?
C95 C96 C91 120.0 . . ?
C95 C96 H96 120.0 . . ?
C91 C96 H96 120.0 . . ?
O2A Cl1A O3A 111.77(19) . . ?
O2A Cl1A O1A 111.5(3) . . ?
O3A Cl1A O1A 106.2(3) . . ?
O2A Cl1A O4A 112.2(4) . . ?
O3A Cl1A O4A 113.9(3) . . ?
O1A Cl1A O4A 100.6(4) . . ?
O2B Cl1B O3B 116.3(5) . . ?
O2B Cl1B O4B 106.9(5) . . ?
O3B Cl1B O4B 104.9(3) . . ?
O2B Cl1B O1B 109.8(2) . . ?
O3B Cl1B O1B 108.6(3) . . ?
O4B Cl1B O1B 110.1(3) . . ?

loop_
_geom_bond_atom_site_label_1
_geom_bond_atom_site_label_2
_geom_bond_distance
_geom_bond_site_symmetry_2
_geom_bond_publ_flag
Zn1 N34 1.991(2) . ?
Zn1 N1 1.995(3) . ?
Zn1 N35 2.000(2) . ?
Zn1 N89 2.020(4) . ?
N1 C5 1.317(4) . ?
N1 C2 1.368(4) . ?
C2 C3 1.363(5) . ?
C2 H2 0.9500 . ?
C3 N4 1.372(3) . ?
C3 H3 0.9500 . ?
N4 C5 1.315(4) . ?
N4 C63 1.472(4) . ?
C5 C6 1.532(3) . ?
C6 O7 1.427(3) . ?
C6 H6A 0.9900 . ?
C6 H6B 0.9900 . ?
O7 C8 1.404(3) . ?
C8 C13 1.377(4) . ?
C8 C9 1.413(3) . ?
C9 C10 1.406(4) . ?
C9 C65 1.494(4) . ?
C10 C11 1.399(4) . ?
C10 H10 0.9500 . ?
C11 C12 1.409(4) . ?
C11 C66 1.533(4) . ?
C12 C13 1.400(4) . ?
C12 H12 0.9500 . ?
C13 C14 1.513(4) . ?
C14 C15 1.521(5) . ?
C14 H14A 0.9900 . ?
C14 H14B 0.9900 . ?
C15 C16 1.361(4) . ?
C15 C20 1.426(3) . ?
C16 C17 1.399(5) . ?
C16 H16 0.9500 . ?
C17 N84 1.410(4) . ?
C17 C18 1.442(4) . ?
C18 C19 1.372(4) . ?
C18 H18 0.9500 . ?
C19 C20 1.389(5) . ?
C19 C21 1.531(3) . ?
C20 O82 1.384(4) . ?
C21 C22 1.521(5) . ?
C21 H21A 0.9900 . ?
C21 H21B 0.9900 . ?
C22 C27 1.389(4) . ?
C22 C23 1.403(5) . ?
C23 C24 1.373(6) . ?
C23 H23 0.9500 . ?
C24 C25 1.365(5) . ?
C24 C71 1.554(5) . ?
C25 C26 1.416(5) . ?
C25 H25 0.9500 . ?
C26 C27 1.374(5) . ?
C26 C55 1.515(4) . ?
C27 O28 1.412(4) . ?
O28 C29 1.458(4) . ?
C29 C30 1.483(4) . ?
C29 H29A 0.9900 . ?
C29 H29B 0.9900 . ?
C30 N34 1.345(4) . ?
C30 N31 1.341(4) . ?
N31 C32 1.380(4) . ?
N31 C64 1.469(5) . ?
C32 C33 1.373(4) . ?
C32 H32 0.9500 . ?
C33 N34 1.393(4) . ?
C33 H33 0.9500 . ?
N35 C39 1.336(4) . ?
N35 C36 1.386(4) . ?
C36 C37 1.351(4) . ?
C36 H36 0.9500 . ?
C37 N38 1.349(5) . ?
C37 H37 0.9500 . ?
N38 C39 1.362(4) . ?
N38 C81 1.478(4) . ?
C39 C40 1.488(5) . ?
C40 O41 1.457(3) . ?
C40 H40A 0.9900 . ?
C40 H40B 0.9900 . ?
O41 C42 1.409(4) . ?
C42 C43 1.348(4) . ?
C42 C47 1.406(5) . ?
C43 C44 1.411(5) . ?
C43 C56 1.513(5) . ?
C44 C45 1.407(5) . ?
C44 H44 0.9500 . ?
C45 C46 1.397(4) . ?
C45 C75 1.551(5) . ?
C46 C47 1.380(5) . ?
C46 H46 0.9500 . ?
C47 C48 1.517(4) . ?
C48 C49 1.515(5) . ?
C48 H48A 0.9900 . ?
C48 H48B 0.9900 . ?
C49 C50 1.376(4) . ?
C49 C54 1.446(4) . ?
C50 C51 1.442(5) . ?
C50 H50 0.9500 . ?
C51 C52 1.326(5) . ?
C51 N86 1.327(5) . ?
C52 C53 1.441(5) . ?
C52 H52 0.9500 . ?
C53 C54 1.367(5) . ?
C53 C55 1.532(5) . ?
C54 O87 1.398(4) . ?
C55 H55A 0.9900 . ?
C55 H55B 0.9900 . ?
C56 C57 1.510(5) . ?
C56 H56A 0.9900 . ?
C56 H56B 0.9900 . ?
C57 C62 1.391(5) . ?
C57 C58 1.405(4) . ?
C58 C59 1.400(4) . ?
C58 H58 0.9500 . ?
C59 N70 1.389(4) . ?
C59 C60 1.415(5) . ?
C60 C61 1.389(4) . ?
C60 H60 0.9500 . ?
C61 C62 1.400(4) . ?
C61 C65 1.503(5) . ?
C62 O79 1.373(4) . ?
C63 H63A 0.9800 . ?
C63 H63B 0.9800 . ?
C63 H63C 0.9800 . ?
C64 H64A 0.9800 . ?
C64 H64B 0.9800 . ?
C64 H64C 0.9800 . ?
C65 H65A 0.9900 . ?
C65 H65B 0.9900 . ?
C66 C69 1.535(5) . ?
C66 C67 1.542(5) . ?
C66 C68 1.548(5) . ?
C67 H67A 0.9800 . ?
C67 H67B 0.9800 . ?
C67 H67C 0.9800 . ?
C68 H68A 0.9800 . ?
C68 H68B 0.9800 . ?
C68 H68C 0.9800 . ?
C69 H69A 0.9800 . ?
C69 H69B 0.9800 . ?
C69 H69C 0.9800 . ?
N70 H70A 0.8800 . ?
N70 H70B 0.8800 . ?
C71 C73 1.481(8) . ?
C71 C72 1.548(6) . ?
C71 C74 1.548(7) . ?
C72 H72A 0.9800 . ?
C72 H72B 0.9800 . ?
C72 H72C 0.9800 . ?
C73 H73A 0.9800 . ?
C73 H73B 0.9800 . ?
C73 H73C 0.9800 . ?
C74 H74A 0.9800 . ?
C74 H74B 0.9800 . ?
C74 H74C 0.9800 . ?
C75 C78 1.478(7) . ?
C75 C77 1.513(5) . ?
C75 C76 1.508(6) . ?
C76 H76A 0.9800 . ?
C76 H76B 0.9800 . ?
C76 H76C 0.9800 . ?
C77 H77A 0.9800 . ?
C77 H77B 0.9800 . ?
C77 H77C 0.9800 . ?
C78 H78A 0.9800 . ?
C78 H78B 0.9800 . ?
C78 H78C 0.9800 . ?
O79 C80 1.452(4) . ?
C80 H80A 0.9800 . ?
C80 H80B 0.9800 . ?
C80 H80C 0.9800 . ?
C81 H81A 0.9800 . ?
C81 H81B 0.9800 . ?
C81 H81C 0.9800 . ?
O82 C83 1.422(4) . ?
C83 H83A 0.9800 . ?
C83 H83B 0.9800 . ?
C83 H83C 0.9800 . ?
N84 H84A 0.8800 . ?
N84 H84B 0.8800 . ?
N86 H86A 0.8800 . ?
N86 H86B 0.8800 . ?
O87 C88 1.442(4) . ?
C88 H88A 0.9800 . ?
C88 H88B 0.9800 . ?
C88 H88C 0.9800 . ?
N89 C90 1.425(6) . ?
N89 H89A 0.9200 . ?
N89 H89B 0.9200 . ?
C90 C91 1.538(7) . ?
C90 H90A 0.9900 . ?
C90 H90B 0.9900 . ?
C91 C92 1.3900 . ?
C91 C96 1.3900 . ?
C92 C93 1.3900 . ?
C92 H92 0.9500 . ?
C93 C94 1.3900 . ?
C93 H93 0.9500 . ?
C94 C95 1.3900 . ?
C94 H94 0.9500 . ?
C95 C96 1.3900 . ?
C95 H95 0.9500 . ?
C96 H96 0.9500 . ?
Cl1A O2A 1.361(3) . ?
Cl1A O3A 1.431(3) . ?
Cl1A O1A 1.420(5) . ?
Cl1A O4A 1.536(8) . ?
Cl1B O2B 1.312(4) . ?
Cl1B O3B 1.364(5) . ?
Cl1B O4B 1.374(5) . ?
Cl1B O1B 1.452(3) . ?
